data_1506284
loop_
_publ_author_name
'Du, Yunfei'
'Liu, Renhe'
'Linn, Gregory'
'Zhao, Kang'

_publ_section_title
;
 Synthesis of N-substituted indole derivatives via PIFA-mediated
 intramolecular cyclization.
;
_journal_issue 26
_journal_name_full 'Organic letters'
_journal_page_first 5919
_journal_page_last 5922
_journal_paper_doi 10.1021/ol062288o
_journal_volume 8
_journal_year 2006
_chemical_formula_sum 'C20 H20 N2 O3'
_chemical_formula_weight 336.38
_chemical_name_systematic
; 
 ? 
;
_space_group_IT_number 14
_symmetry_cell_setting monoclinic
_symmetry_space_group_name_Hall '-P 2ybc'
_symmetry_space_group_name_H-M 'P 1 21/c 1'
_atom_sites_solution_hydrogens geom
_atom_sites_solution_primary direct
_atom_sites_solution_secondary difmap
_audit_creation_method SHELXL-97
_cell_angle_alpha 90.00
_cell_angle_beta 106.047(4)
_cell_angle_gamma 90.00
_cell_formula_units_Z 4
_cell_length_a 12.087(3)
_cell_length_b 7.895(2)
_cell_length_c 19.070(5)
_cell_measurement_reflns_used 2290
_cell_measurement_temperature 294(2)
_cell_measurement_theta_max 23.64
_cell_measurement_theta_min 2.22
_cell_volume 1748.9(8)
_computing_cell_refinement 'Bruker SMART'
_computing_data_collection 'Bruker SMART'
_computing_data_reduction 'Bruker SAINT'
_computing_molecular_graphics 'Bruker SHELXTL'
_computing_publication_material 'Bruker SHELXTL'
_computing_structure_refinement 'SHELXL-97 (Sheldrick, 1997)'
_computing_structure_solution 'SHELXS-97 (Sheldrick, 1990)'
_diffrn_ambient_temperature 294(2)
_diffrn_measured_fraction_theta_full 0.996
_diffrn_measured_fraction_theta_max 0.996
_diffrn_measurement_device_type 'CCD area detector'
_diffrn_measurement_method 'phi and omega scans'
_diffrn_radiation_monochromator graphite
_diffrn_radiation_source 'fine-focus sealed tube'
_diffrn_radiation_type MoK\a
_diffrn_radiation_wavelength 0.71073
_diffrn_reflns_av_R_equivalents 0.0366
_diffrn_reflns_av_sigmaI/netI 0.0485
_diffrn_reflns_limit_h_max 15
_diffrn_reflns_limit_h_min -15
_diffrn_reflns_limit_k_max 5
_diffrn_reflns_limit_k_min -9
_diffrn_reflns_limit_l_max 23
_diffrn_reflns_limit_l_min -23
_diffrn_reflns_number 9549
_diffrn_reflns_theta_full 26.38
_diffrn_reflns_theta_max 26.38
_diffrn_reflns_theta_min 1.75
_exptl_absorpt_coefficient_mu 0.087
_exptl_absorpt_correction_T_max 0.9829
_exptl_absorpt_correction_T_min 0.9795
_exptl_absorpt_correction_type multi-scan
_exptl_absorpt_process_details SADABS
_exptl_crystal_density_diffrn 1.278
_exptl_crystal_density_meas ?
_exptl_crystal_density_method 'not measured'
_exptl_crystal_F_000 712
_exptl_crystal_size_max 0.24
_exptl_crystal_size_mid 0.22
_exptl_crystal_size_min 0.20
_refine_diff_density_max 0.164
_refine_diff_density_min -0.219
_refine_diff_density_rms 0.043
_refine_ls_extinction_method none
_refine_ls_goodness_of_fit_ref 1.010
_refine_ls_hydrogen_treatment constr
_refine_ls_matrix_type full
_refine_ls_number_parameters 231
_refine_ls_number_reflns 3556
_refine_ls_number_restraints 0
_refine_ls_restrained_S_all 1.010
_refine_ls_R_factor_all 0.0971
_refine_ls_R_factor_gt 0.0467
_refine_ls_shift/su_max 0.003
_refine_ls_shift/su_mean 0.000
_refine_ls_structure_factor_coef Fsqd
_refine_ls_weighting_details 'calc w=1/[\s^2^(Fo^2^)+(0.0626P)^2^+0.1784P] where P=(Fo^2^+2Fc^2^)/3'
_refine_ls_weighting_scheme calc
_refine_ls_wR_factor_gt 0.1088
_refine_ls_wR_factor_ref 0.1329
_reflns_number_gt 2050
_reflns_number_total 3556
_reflns_threshold_expression >2sigma(I)
_cod_data_source_file ol062288osi20061108_034647.cif
_cod_data_source_block 60816a
_cod_depositor_comments
;
The following automatic conversions were performed:

'_symmetry_cell_setting' value 'Monoclinic' changed to 'monoclinic'
according to /home/saulius/struct/CIF-dictionaries/cif_core.dic
dictionary named 'cif_core.dic' version 2.4.1 from
2010-06-29.

'_exptl_absorpt_correction_type' value 'MULTI-SCAN'
changed to 'multi-scan' according to
/home/saulius/struct/CIF-dictionaries/cif_core.dic dictionary named
'cif_core.dic' version 2.4.1 from
2010-06-29.

'_refine_ls_hydrogen_treatment' value 'CONSTR' changed
to 'constr' according to
/home/saulius/struct/CIF-dictionaries/cif_core.dic dictionary named
'cif_core.dic' version 2.4.1 from 2010-06-29.

Automatic conversion script
Id: cif_fix_values 1715 2011-07-08 13:25:40Z adriana 

The following automatic conversions were performed:

'_exptl_crystal_density_meas' value 'NONE' was changed to '?' - the
value is perceived as not measured.

Automatic conversion script
Id: cif_fix_values 3008 2015-01-20 13:52:24Z robertas 
;
_cod_original_cell_volume 1748.8(8)
_cod_original_sg_symbol_H-M P2(1)/c
_cod_database_code 1506284

loop_
_symmetry_equiv_pos_as_xyz
'x, y, z'
'-x, y+1/2, -z+1/2'
'-x, -y, -z'
'x, -y-1/2, z-1/2'

loop_
_atom_site_label
_atom_site_type_symbol
_atom_site_fract_x
_atom_site_fract_y
_atom_site_fract_z
_atom_site_U_iso_or_equiv
_atom_site_adp_type
_atom_site_occupancy
_atom_site_symmetry_multiplicity
_atom_site_calc_flag
_atom_site_refinement_flags
O1 O 0.10909(11) 0.12919(18) 0.95446(8) 0.0493(4) Uani 1 1 d .
O2 O 0.22242(12) -0.16964(18) 0.99717(8) 0.0530(4) Uani 1 1 d .
O3 O 0.40958(12) -0.25791(19) 0.95476(9) 0.0596(4) Uani 1 1 d .
N1 N 0.20037(13) 0.3500(2) 0.85302(9) 0.0432(4) Uani 1 1 d .
N2 N 0.52990(18) 0.3362(3) 0.76589(12) 0.0764(7) Uani 1 1 d .
C1 C 0.24337(16) 0.1957(2) 0.88544(10) 0.0390(5) Uani 1 1 d .
C2 C 0.20330(15) 0.0874(2) 0.93046(10) 0.0392(5) Uani 1 1 d .
C3 C 0.26362(16) -0.0605(3) 0.95390(11) 0.0415(5) Uani 1 1 d .
C4 C 0.36237(16) -0.1028(3) 0.93145(11) 0.0439(5) Uani 1 1 d .
C5 C 0.40376(17) 0.0069(3) 0.88853(11) 0.0441(5) Uani 1 1 d .
H5 H 0.4697 -0.0193 0.8747 0.053 Uiso 1 1 calc R
C6 C 0.34449(16) 0.1586(3) 0.86621(10) 0.0405(5) Uani 1 1 d .
C7 C 0.00332(18) 0.0563(4) 0.91184(14) 0.0678(7) Uani 1 1 d .
H7A H -0.0163 0.1036 0.8636 0.102 Uiso 1 1 calc R
H7B H -0.0568 0.0807 0.9343 0.102 Uiso 1 1 calc R
H7C H 0.0122 -0.0641 0.9091 0.102 Uiso 1 1 calc R
C8 C 0.2913(2) -0.1801(3) 1.07092(13) 0.0708(7) Uani 1 1 d .
H8A H 0.3667 -0.2207 1.0720 0.106 Uiso 1 1 calc R
H8B H 0.2562 -0.2568 1.0974 0.106 Uiso 1 1 calc R
H8C H 0.2976 -0.0700 1.0930 0.106 Uiso 1 1 calc R
C9 C 0.51429(19) -0.3001(3) 0.93850(14) 0.0664(7) Uani 1 1 d .
H9A H 0.5016 -0.3037 0.8866 0.100 Uiso 1 1 calc R
H9B H 0.5404 -0.4089 0.9590 0.100 Uiso 1 1 calc R
H9C H 0.5715 -0.2161 0.9590 0.100 Uiso 1 1 calc R
C10 C 0.36224(17) 0.2988(3) 0.82251(11) 0.0441(5) Uani 1 1 d .
C11 C 0.45505(19) 0.3202(3) 0.79107(12) 0.0526(6) Uani 1 1 d .
C12 C 0.27391(17) 0.4118(3) 0.81557(11) 0.0464(5) Uani 1 1 d .
C13 C 0.25330(19) 0.5778(3) 0.77686(13) 0.0617(7) Uani 1 1 d .
H13A H 0.1857 0.5702 0.7362 0.093 Uiso 1 1 calc R
H13B H 0.3184 0.6060 0.7596 0.093 Uiso 1 1 calc R
H13C H 0.2425 0.6640 0.8098 0.093 Uiso 1 1 calc R
C14 C 0.09345(16) 0.4286(2) 0.85403(11) 0.0411(5) Uani 1 1 d .
C15 C 0.08656(19) 0.5187(3) 0.91426(12) 0.0544(6) Uani 1 1 d .
H15 H 0.1513 0.5314 0.9538 0.065 Uiso 1 1 calc R
C16 C -0.0168(2) 0.5899(3) 0.91582(13) 0.0598(6) Uani 1 1 d .
H16 H -0.0208 0.6505 0.9569 0.072 Uiso 1 1 calc R
C17 C -0.11451(19) 0.5738(3) 0.85799(13) 0.0532(6) Uani 1 1 d .
C18 C -0.10539(18) 0.4854(3) 0.79731(13) 0.0575(6) Uani 1 1 d .
H18 H -0.1696 0.4748 0.7573 0.069 Uiso 1 1 calc R
C19 C -0.00251(17) 0.4127(3) 0.79516(12) 0.0519(6) Uani 1 1 d .
H19 H 0.0021 0.3529 0.7540 0.062 Uiso 1 1 calc R
C20 C -0.2276(2) 0.6514(3) 0.86176(16) 0.0804(8) Uani 1 1 d .
H20A H -0.2331 0.6455 0.9110 0.121 Uiso 1 1 calc R
H20B H -0.2904 0.5900 0.8301 0.121 Uiso 1 1 calc R
H20C H -0.2308 0.7676 0.8466 0.121 Uiso 1 1 calc R

loop_
_atom_site_aniso_label
_atom_site_aniso_U_11
_atom_site_aniso_U_22
_atom_site_aniso_U_33
_atom_site_aniso_U_23
_atom_site_aniso_U_13
_atom_site_aniso_U_12
O1 0.0392(8) 0.0599(10) 0.0534(9) 0.0024(7) 0.0209(7) 0.0006(6)
O2 0.0466(9) 0.0557(9) 0.0561(10) 0.0129(7) 0.0135(7) -0.0081(7)
O3 0.0581(10) 0.0471(9) 0.0792(12) 0.0101(8) 0.0283(9) 0.0114(7)
N1 0.0391(9) 0.0469(10) 0.0453(10) 0.0058(8) 0.0143(8) 0.0026(8)
N2 0.0673(14) 0.0927(17) 0.0823(16) 0.0197(12) 0.0427(13) 0.0046(12)
C1 0.0368(11) 0.0429(12) 0.0374(11) 0.0022(9) 0.0103(9) -0.0001(9)
C2 0.0313(10) 0.0496(12) 0.0385(11) -0.0007(9) 0.0125(9) -0.0014(9)
C3 0.0383(11) 0.0445(12) 0.0422(12) 0.0036(9) 0.0121(9) -0.0059(9)
C4 0.0411(12) 0.0427(12) 0.0466(12) -0.0003(9) 0.0097(10) 0.0014(9)
C5 0.0354(11) 0.0515(13) 0.0475(12) -0.0023(10) 0.0148(9) 0.0025(10)
C6 0.0357(11) 0.0499(13) 0.0367(11) -0.0009(9) 0.0114(9) -0.0028(9)
C7 0.0385(13) 0.0905(19) 0.0735(17) 0.0156(14) 0.0139(12) -0.0076(12)
C8 0.0631(16) 0.094(2) 0.0545(16) 0.0246(14) 0.0149(13) -0.0016(14)
C9 0.0597(15) 0.0622(16) 0.0820(19) 0.0057(13) 0.0275(14) 0.0171(12)
C10 0.0394(11) 0.0560(13) 0.0398(12) 0.0046(9) 0.0159(10) -0.0026(10)
C11 0.0498(13) 0.0616(15) 0.0489(13) 0.0092(11) 0.0177(11) -0.0001(11)
C12 0.0419(12) 0.0542(13) 0.0436(12) 0.0071(10) 0.0124(9) -0.0031(10)
C13 0.0562(14) 0.0618(15) 0.0678(16) 0.0216(12) 0.0184(12) -0.0005(12)
C14 0.0374(11) 0.0410(11) 0.0443(12) 0.0036(9) 0.0103(9) 0.0013(9)
C15 0.0520(14) 0.0566(14) 0.0491(13) -0.0072(11) 0.0048(11) 0.0041(11)
C16 0.0665(16) 0.0581(15) 0.0550(15) -0.0052(11) 0.0171(13) 0.0140(12)
C17 0.0483(13) 0.0483(13) 0.0655(16) 0.0112(11) 0.0199(12) 0.0060(10)
C18 0.0441(13) 0.0637(16) 0.0565(15) 0.0024(12) 0.0005(11) 0.0052(11)
C19 0.0507(13) 0.0580(14) 0.0437(12) -0.0044(10) 0.0075(10) 0.0036(11)
C20 0.0643(16) 0.086(2) 0.095(2) 0.0190(16) 0.0287(16) 0.0284(14)

loop_
_atom_type_symbol
_atom_type_description
_atom_type_scat_dispersion_real
_atom_type_scat_dispersion_imag
_atom_type_scat_source
C C 0.0033 0.0016 'International Tables Vol C Tables 4.2.6.8 and 6.1.1.4'
H H 0.0000 0.0000 'International Tables Vol C Tables 4.2.6.8 and 6.1.1.4'
N N 0.0061 0.0033 'International Tables Vol C Tables 4.2.6.8 and 6.1.1.4'
O O 0.0106 0.0060 'International Tables Vol C Tables 4.2.6.8 and 6.1.1.4'

loop_
_geom_angle_atom_site_label_1
_geom_angle_atom_site_label_2
_geom_angle_atom_site_label_3
_geom_angle
C2 O1 C7 113.87(17)
C3 O2 C8 114.71(16)
C4 O3 C9 116.96(16)
C12 N1 C1 108.91(16)
C12 N1 C14 124.48(17)
C1 N1 C14 126.51(16)
C2 C1 N1 131.16(17)
C2 C1 C6 120.72(18)
N1 C1 C6 108.12(16)
O1 C2 C3 120.29(17)
O1 C2 C1 121.19(17)
C3 C2 C1 118.44(17)
O2 C3 C2 118.41(17)
O2 C3 C4 120.55(18)
C2 C3 C4 120.98(18)
O3 C4 C5 124.52(18)
O3 C4 C3 115.01(17)
C5 C4 C3 120.46(18)
C4 C5 C6 118.62(18)
C4 C5 H5 120.7
C6 C5 H5 120.7
C5 C6 C1 120.65(18)
C5 C6 C10 133.58(18)
C1 C6 C10 105.76(17)
O1 C7 H7A 109.5
O1 C7 H7B 109.5
H7A C7 H7B 109.5
O1 C7 H7C 109.5
H7A C7 H7C 109.5
H7B C7 H7C 109.5
O2 C8 H8A 109.5
O2 C8 H8B 109.5
H8A C8 H8B 109.5
O2 C8 H8C 109.5
H8A C8 H8C 109.5
H8B C8 H8C 109.5
O3 C9 H9A 109.5
O3 C9 H9B 109.5
H9A C9 H9B 109.5
O3 C9 H9C 109.5
H9A C9 H9C 109.5
H9B C9 H9C 109.5
C12 C10 C11 124.54(19)
C12 C10 C6 108.69(17)
C11 C10 C6 126.76(19)
N2 C11 C10 179.5(3)
C10 C12 N1 108.51(18)
C10 C12 C13 129.76(19)
N1 C12 C13 121.72(18)
C12 C13 H13A 109.5
C12 C13 H13B 109.5
H13A C13 H13B 109.5
C12 C13 H13C 109.5
H13A C13 H13C 109.5
H13B C13 H13C 109.5
C15 C14 C19 119.77(19)
C15 C14 N1 119.81(18)
C19 C14 N1 120.42(18)
C14 C15 C16 119.6(2)
C14 C15 H15 120.2
C16 C15 H15 120.2
C15 C16 C17 121.7(2)
C15 C16 H16 119.2
C17 C16 H16 119.2
C16 C17 C18 117.8(2)
C16 C17 C20 120.5(2)
C18 C17 C20 121.7(2)
C19 C18 C17 121.1(2)
C19 C18 H18 119.5
C17 C18 H18 119.5
C14 C19 C18 120.0(2)
C14 C19 H19 120.0
C18 C19 H19 120.0
C17 C20 H20A 109.5
C17 C20 H20B 109.5
H20A C20 H20B 109.5
C17 C20 H20C 109.5
H20A C20 H20C 109.5
H20B C20 H20C 109.5

loop_
_geom_bond_atom_site_label_1
_geom_bond_atom_site_label_2
_geom_bond_distance
O1 C2 1.380(2)
O1 C7 1.432(3)
O2 C3 1.378(2)
O2 C8 1.425(3)
O3 C4 1.372(2)
O3 C9 1.423(2)
N1 C12 1.374(2)
N1 C1 1.399(2)
N1 C14 1.439(2)
N2 C11 1.142(3)
C1 C2 1.391(3)
C1 C6 1.401(3)
C2 C3 1.383(3)
C3 C4 1.415(3)
C4 C5 1.377(3)
C5 C6 1.400(3)
C5 H5 0.9300
C6 C10 1.437(3)
C7 H7A 0.9600
C7 H7B 0.9600
C7 H7C 0.9600
C8 H8A 0.9600
C8 H8B 0.9600
C8 H8C 0.9600
C9 H9A 0.9600
C9 H9B 0.9600
C9 H9C 0.9600
C10 C12 1.369(3)
C10 C11 1.421(3)
C12 C13 1.491(3)
C13 H13A 0.9600
C13 H13B 0.9600
C13 H13C 0.9600
C14 C15 1.373(3)
C14 C19 1.379(3)
C15 C16 1.378(3)
C15 H15 0.9300
C16 C17 1.381(3)
C16 H16 0.9300
C17 C18 1.381(3)
C17 C20 1.517(3)
C18 C19 1.381(3)
C18 H18 0.9300
C19 H19 0.9300
C20 H20A 0.9600
C20 H20B 0.9600
C20 H20C 0.9600

loop_
_geom_torsion_atom_site_label_1
_geom_torsion_atom_site_label_2
_geom_torsion_atom_site_label_3
_geom_torsion_atom_site_label_4
_geom_torsion
C12 N1 C1 C2 177.6(2)
C14 N1 C1 C2 -6.0(3)
C12 N1 C1 C6 -1.5(2)
C14 N1 C1 C6 174.92(18)
C7 O1 C2 C3 -86.3(2)
C7 O1 C2 C1 97.0(2)
N1 C1 C2 O1 -4.2(3)
C6 C1 C2 O1 174.76(17)
N1 C1 C2 C3 179.05(19)
C6 C1 C2 C3 -2.0(3)
C8 O2 C3 C2 -110.6(2)
C8 O2 C3 C4 72.2(2)
O1 C2 C3 O2 4.6(3)
C1 C2 C3 O2 -178.56(17)
O1 C2 C3 C4 -178.17(17)
C1 C2 C3 C4 -1.4(3)
C9 O3 C4 C5 5.8(3)
C9 O3 C4 C3 -175.08(18)
O2 C3 C4 O3 1.2(3)
C2 C3 C4 O3 -175.92(18)
O2 C3 C4 C5 -179.66(18)
C2 C3 C4 C5 3.2(3)
O3 C4 C5 C6 177.47(18)
C3 C4 C5 C6 -1.6(3)
C4 C5 C6 C1 -1.8(3)
C4 C5 C6 C10 180.0(2)
C2 C1 C6 C5 3.6(3)
N1 C1 C6 C5 -177.19(17)
C2 C1 C6 C10 -177.70(18)
N1 C1 C6 C10 1.5(2)
C5 C6 C10 C12 177.5(2)
C1 C6 C10 C12 -0.9(2)
C5 C6 C10 C11 -2.6(4)
C1 C6 C10 C11 179.0(2)
C12 C10 C11 N2 -165(100)
C6 C10 C11 N2 15(27)
C11 C10 C12 N1 -179.90(19)
C6 C10 C12 N1 0.0(2)
C11 C10 C12 C13 -1.0(4)
C6 C10 C12 C13 179.0(2)
C1 N1 C12 C10 0.9(2)
C14 N1 C12 C10 -175.61(18)
C1 N1 C12 C13 -178.13(19)
C14 N1 C12 C13 5.4(3)
C12 N1 C14 C15 -103.5(2)
C1 N1 C14 C15 80.6(3)
C12 N1 C14 C19 77.2(3)
C1 N1 C14 C19 -98.7(2)
C19 C14 C15 C16 1.1(3)
N1 C14 C15 C16 -178.3(2)
C14 C15 C16 C17 -0.2(4)
C15 C16 C17 C18 -1.0(3)
C15 C16 C17 C20 179.0(2)
C16 C17 C18 C19 1.3(3)
C20 C17 C18 C19 -178.7(2)
C15 C14 C19 C18 -0.8(3)
N1 C14 C19 C18 178.57(19)
C17 C18 C19 C14 -0.4(3)

loop_
_cod_related_entry_id
_cod_related_entry_code
_cod_related_entry_database
1 30651704 ChemSpider
